data_4307637
loop_
_publ_author_name
'Dean M. Goedde'
'G. Kenneth Windler'
'Gregory S. Girolami'

_publ_section_title
;
Synthesis and Characterization of the Homoleptic Octahydrotriborate Complex
Cr(B3H8)2 and Its Lewis Base Adducts
;
_journal_name_full 'Inorganic Chemistry'
_journal_page_first 2814
_journal_page_last 2823
_journal_paper_doi 10.1021/ic0621300
_journal_volume 46
_journal_year 2007
_chemical_formula_sum 'C8 H36 B6 Cr O2'
_chemical_formula_weight 281.23
_chemical_name_common Cr(B3H8)2(Et2O)2
_chemical_name_systematic
; 
 ? 
;
_space_group_IT_number 14
_symmetry_cell_setting monoclinic
_symmetry_space_group_name_Hall '-P 2ybc'
_symmetry_space_group_name_H-M 'P 1 21/c 1'
_atom_sites_solution_hydrogens geom
_atom_sites_solution_primary direct
_atom_sites_solution_secondary difmap
_audit_creation_method SHELXL-97
_cell_angle_alpha 90.00
_cell_angle_beta 110.589(4)
_cell_angle_gamma 90.00
_cell_formula_units_Z 2
_cell_length_a 7.0764(17)
_cell_length_b 16.985(4)
_cell_length_c 7.985(2)
_cell_measurement_temperature 153(2)
_cell_volume 898.4(4)
_computing_structure_refinement 'SHELXL-97 (Sheldrick, 1997)'
_computing_structure_solution 'SHELXS-97 (Sheldrick, 1990)'
_diffrn_ambient_temperature 153(2)
_diffrn_measured_fraction_theta_full 0.968
_diffrn_measured_fraction_theta_max 0.968
_diffrn_radiation_monochromator graphite
_diffrn_radiation_source 'fine-focus sealed tube'
_diffrn_radiation_type MoK\a
_diffrn_radiation_wavelength 0.71073
_diffrn_reflns_av_R_equivalents 0.0963
_diffrn_reflns_av_sigmaI/netI 0.0945
_diffrn_reflns_limit_h_max 9
_diffrn_reflns_limit_h_min -9
_diffrn_reflns_limit_k_max 22
_diffrn_reflns_limit_k_min -22
_diffrn_reflns_limit_l_max 10
_diffrn_reflns_limit_l_min -10
_diffrn_reflns_number 7681
_diffrn_reflns_theta_full 28.25
_diffrn_reflns_theta_max 28.25
_diffrn_reflns_theta_min 2.40
_exptl_absorpt_coefficient_mu 0.623
_exptl_absorpt_correction_T_max 0.932
_exptl_absorpt_correction_T_min 0.700
_exptl_absorpt_correction_type numerical
_exptl_absorpt_process_details 'SHELX ellipsoidal'
_exptl_crystal_density_diffrn 1.040
_exptl_crystal_density_method 'not measured'
_exptl_crystal_F_000 308
_exptl_crystal_size_max 0.44
_exptl_crystal_size_mid 0.32
_exptl_crystal_size_min 0.16
_refine_diff_density_max 0.333
_refine_diff_density_min -0.434
_refine_diff_density_rms 0.063
_refine_ls_extinction_method none
_refine_ls_goodness_of_fit_ref 0.924
_refine_ls_hydrogen_treatment mixed
_refine_ls_matrix_type full
_refine_ls_number_parameters 151
_refine_ls_number_reflns 2157
_refine_ls_number_restraints 0
_refine_ls_restrained_S_all 0.924
_refine_ls_R_factor_all 0.0871
_refine_ls_R_factor_gt 0.0401
_refine_ls_shift/su_max 0.000
_refine_ls_shift/su_mean 0.000
_refine_ls_structure_factor_coef Fsqd
_refine_ls_weighting_details 'calc w=1/[\s^2^(Fo^2^)+(0.0306P)^2^+0.0000P] where P=(Fo^2^+2Fc^2^)/3'
_refine_ls_weighting_scheme calc
_refine_ls_wR_factor_gt 0.0733
_refine_ls_wR_factor_ref 0.0841
_reflns_number_gt 1352
_reflns_number_total 2157
_reflns_threshold_expression >2sigma(I)
_cod_data_source_file ic0621300si20061110_030313.cif
_cod_data_source_block h40kell
_cod_depositor_comments
;
The following automatic conversions were performed:
'_symmetry_cell_setting' value 'Monoclinic' changed to 'monoclinic'
according to '/home/saulius/struct/CIF-dictionaries/cif_core.dic'
dictionary named 'cif_core.dic' version 2.4.1 from 2010-06-29.

Automatic conversion script
Id: cif_fix_enum 1527 2010-12-29 10:47:43Z saulius 
;
_cod_database_code 4307637

loop_
_symmetry_equiv_pos_as_xyz
'x, y, z'
'-x, y+1/2, -z+1/2'
'-x, -y, -z'
'x, -y-1/2, z-1/2'

loop_
_atom_site_label
_atom_site_type_symbol
_atom_site_fract_x
_atom_site_fract_y
_atom_site_fract_z
_atom_site_U_iso_or_equiv
_atom_site_adp_type
_atom_site_occupancy
_atom_site_symmetry_multiplicity
_atom_site_calc_flag
_atom_site_refinement_flags
_atom_site_disorder_assembly
_atom_site_disorder_group
Cr1 Cr 0.5000 0.5000 0.5000 0.02002(14) Uani 1 2 d S . .
O1 O 0.3855(2) 0.58766(7) 0.31363(18) 0.0220(3) Uani 1 1 d . . .
C1 C 0.5105(4) 0.64370(13) 0.2581(3) 0.0281(5) Uani 1 1 d . . .
H1A H 0.420(4) 0.6803(14) 0.188(3) 0.044(7) Uiso 1 1 d . . .
H1B H 0.569(3) 0.6139(12) 0.189(3) 0.033(7) Uiso 1 1 d . . .
C2 C 0.6645(4) 0.68200(15) 0.4171(4) 0.0339(6) Uani 1 1 d . . .
H2A H 0.742(3) 0.7191(13) 0.376(3) 0.035(6) Uiso 1 1 d . . .
H2B H 0.763(4) 0.6438(15) 0.482(3) 0.048(8) Uiso 1 1 d . . .
H2C H 0.603(4) 0.7086(13) 0.483(3) 0.037(7) Uiso 1 1 d . . .
C3 C 0.1946(3) 0.57096(12) 0.1680(3) 0.0273(5) Uani 1 1 d . . .
H3A H 0.140(3) 0.5219(11) 0.206(3) 0.023(5) Uiso 1 1 d . . .
H3B H 0.231(3) 0.5638(11) 0.067(3) 0.019(6) Uiso 1 1 d . . .
C4 C 0.0426(4) 0.63583(14) 0.1450(4) 0.0353(6) Uani 1 1 d . . .
H4A H -0.084(4) 0.6230(13) 0.060(3) 0.040(7) Uiso 1 1 d . . .
H4B H 0.081(4) 0.6836(15) 0.118(3) 0.049(8) Uiso 1 1 d . . .
H4C H 0.016(4) 0.6435(14) 0.249(4) 0.053(9) Uiso 1 1 d . . .
B1 B 0.2467(4) 0.53904(14) 0.6602(3) 0.0260(6) Uani 1 1 d . . .
H11 H 0.231(3) 0.5091(11) 0.525(3) 0.026(5) Uiso 1 1 d . . .
H12 H 0.202(3) 0.5038(12) 0.750(3) 0.025(5) Uiso 1 1 d . . .
H13 H 0.127(4) 0.5850(13) 0.613(3) 0.047(7) Uiso 1 1 d . . .
B2 B 0.4887(4) 0.58358(14) 0.7678(4) 0.0269(6) Uani 1 1 d . . .
H21 H 0.597(3) 0.5809(10) 0.690(3) 0.013(5) Uiso 1 1 d . . .
H22 H 0.551(3) 0.5594(12) 0.897(3) 0.041(7) Uiso 1 1 d . . .
H23 H 0.484(4) 0.6499(14) 0.777(3) 0.055(8) Uiso 1 1 d . . .
B3 B 0.2638(4) 0.64506(14) 0.6893(4) 0.0314(6) Uani 1 1 d . . .
H31 H 0.211(3) 0.6683(12) 0.788(3) 0.034(6) Uiso 1 1 d . . .
H32 H 0.253(3) 0.6818(13) 0.577(3) 0.031(6) Uiso 1 1 d . . .

loop_
_atom_site_aniso_label
_atom_site_aniso_U_11
_atom_site_aniso_U_22
_atom_site_aniso_U_33
_atom_site_aniso_U_23
_atom_site_aniso_U_13
_atom_site_aniso_U_12
Cr1 0.0219(2) 0.0169(2) 0.0183(2) 0.0008(2) 0.00336(17) 0.0002(2)
O1 0.0213(7) 0.0197(7) 0.0213(8) 0.0018(6) 0.0029(6) -0.0016(5)
C1 0.0273(12) 0.0264(12) 0.0316(14) 0.0063(10) 0.0115(11) 0.0003(10)
C2 0.0318(14) 0.0260(12) 0.0428(16) 0.0024(11) 0.0118(12) -0.0044(11)
C3 0.0258(12) 0.0251(11) 0.0240(13) 0.0007(9) -0.0002(10) -0.0012(9)
C4 0.0261(14) 0.0314(13) 0.0394(17) 0.0030(11) 0.0004(12) 0.0014(10)
B1 0.0282(14) 0.0225(12) 0.0257(15) 0.0000(11) 0.0074(11) 0.0026(10)
B2 0.0298(14) 0.0217(13) 0.0266(15) -0.0019(10) 0.0069(12) 0.0016(10)
B3 0.0371(16) 0.0241(12) 0.0321(16) -0.0016(11) 0.0111(13) 0.0060(11)

loop_
_atom_type_symbol
_atom_type_description
_atom_type_scat_dispersion_real
_atom_type_scat_dispersion_imag
_atom_type_scat_source
C C 0.0033 0.0016 'International Tables Vol C Tables 4.2.6.8 and 6.1.1.4'
H H 0.0000 0.0000 'International Tables Vol C Tables 4.2.6.8 and 6.1.1.4'
B B 0.0013 0.0007 'International Tables Vol C Tables 4.2.6.8 and 6.1.1.4'
O O 0.0106 0.0060 'International Tables Vol C Tables 4.2.6.8 and 6.1.1.4'
Cr Cr 0.3209 0.6236 'International Tables Vol C Tables 4.2.6.8 and 6.1.1.4'

loop_
_geom_angle_atom_site_label_1
_geom_angle_atom_site_label_2
_geom_angle_atom_site_label_3
_geom_angle
_geom_angle_site_symmetry_1
_geom_angle_site_symmetry_3
_geom_angle_publ_flag
O1 Cr1 O1 180.0 3_666 . ?
O1 Cr1 B2 85.30(7) 3_666 . ?
O1 Cr1 B2 94.70(7) . . ?
O1 Cr1 B1 89.59(7) 3_666 . ?
O1 Cr1 B1 90.41(7) . . ?
B2 Cr1 B1 40.14(8) . . ?
O1 Cr1 H11 97.5(6) 3_666 . ?
O1 Cr1 H11 82.5(6) . . ?
B2 Cr1 H11 64.2(6) . . ?
B1 Cr1 H11 24.5(6) . . ?
O1 Cr1 H21 90.4(5) 3_666 . ?
O1 Cr1 H21 89.6(5) . . ?
B2 Cr1 H21 24.8(6) . . ?
B1 Cr1 H21 64.3(6) . . ?
H11 Cr1 H21 87.5(8) . . ?
C3 O1 C1 111.73(16) . . ?
C3 O1 Cr1 116.84(11) . . ?
C1 O1 Cr1 124.11(12) . . ?
O1 C1 C2 111.1(2) . . ?
O1 C1 H1A 104.8(15) . . ?
C2 C1 H1A 111.4(15) . . ?
O1 C1 H1B 105.1(14) . . ?
C2 C1 H1B 113.1(14) . . ?
H1A C1 H1B 111(2) . . ?
C1 C2 H2A 109.0(14) . . ?
C1 C2 H2B 109.6(15) . . ?
H2A C2 H2B 104(2) . . ?
C1 C2 H2C 110.6(15) . . ?
H2A C2 H2C 108(2) . . ?
H2B C2 H2C 115(2) . . ?
O1 C3 C4 112.01(18) . . ?
O1 C3 H3A 105.2(11) . . ?
C4 C3 H3A 108.0(11) . . ?
O1 C3 H3B 104.6(12) . . ?
C4 C3 H3B 113.0(12) . . ?
H3A C3 H3B 113.7(18) . . ?
C3 C4 H4A 112.2(14) . . ?
C3 C4 H4B 115.2(17) . . ?
H4A C4 H4B 109(2) . . ?
C3 C4 H4C 111.0(16) . . ?
H4A C4 H4C 104(2) . . ?
H4B C4 H4C 105(2) . . ?
B2 B1 B3 60.66(14) . . ?
B2 B1 Cr1 68.85(12) . . ?
B3 B1 Cr1 106.66(15) . . ?
B2 B1 H11 113.0(10) . . ?
B3 B1 H11 122.3(10) . . ?
Cr1 B1 H11 45.2(10) . . ?
B2 B1 H12 112.2(11) . . ?
B3 B1 H12 119.7(11) . . ?
Cr1 B1 H12 127.0(11) . . ?
H11 B1 H12 115.1(15) . . ?
B2 B1 H13 110.5(12) . . ?
B3 B1 H13 49.9(12) . . ?
Cr1 B1 H13 125.5(12) . . ?
H11 B1 H13 100.6(16) . . ?
H12 B1 H13 104.4(17) . . ?
B1 B2 B3 60.29(14) . . ?
B1 B2 Cr1 71.01(12) . . ?
B3 B2 Cr1 107.88(15) . . ?
B1 B2 H21 115.7(9) . . ?
B3 B2 H21 120.5(9) . . ?
Cr1 B2 H21 46.4(9) . . ?
B1 B2 H22 107.7(12) . . ?
B3 B2 H22 125.0(13) . . ?
Cr1 B2 H22 118.2(12) . . ?
H21 B2 H22 112.9(16) . . ?
B1 B2 H23 114.1(12) . . ?
B3 B2 H23 53.8(12) . . ?
Cr1 B2 H23 127.6(13) . . ?
H21 B2 H23 96.6(16) . . ?
H22 B2 H23 109.6(17) . . ?
B1 B3 B2 59.05(13) . . ?
B1 B3 H13 37.9(10) . . ?
B2 B3 H13 96.8(10) . . ?
B1 B3 H23 97.4(9) . . ?
B2 B3 H23 38.3(9) . . ?
H13 B3 H23 135.1(14) . . ?
B1 B3 H31 116.0(12) . . ?
B2 B3 H31 116.8(12) . . ?
H13 B3 H31 103.0(15) . . ?
H23 B3 H31 102.5(15) . . ?
B1 B3 H32 119.2(12) . . ?
B2 B3 H32 114.5(12) . . ?
H13 B3 H32 103.2(15) . . ?
H23 B3 H32 96.6(15) . . ?
H31 B3 H32 117.9(16) . . ?

loop_
_geom_bond_atom_site_label_1
_geom_bond_atom_site_label_2
_geom_bond_distance
_geom_bond_site_symmetry_2
_geom_bond_publ_flag
Cr1 O1 2.0591(13) 3_666 ?
Cr1 O1 2.0591(13) . ?
Cr1 B2 2.591(3) . ?
Cr1 B1 2.627(3) . ?
Cr1 H11 1.99(2) . ?
Cr1 H21 1.981(18) . ?
O1 C3 1.467(2) . ?
O1 C1 1.470(3) . ?
C1 C2 1.500(3) . ?
C1 H1A 0.93(3) . ?
C1 H1B 0.94(2) . ?
C2 H2A 0.97(2) . ?
C2 H2B 0.96(3) . ?
C2 H2C 0.91(2) . ?
C3 C4 1.505(3) . ?
C3 H3A 1.01(2) . ?
C3 H3B 0.94(2) . ?
C4 H4A 0.94(3) . ?
C4 H4B 0.90(2) . ?
C4 H4C 0.92(3) . ?
B1 B2 1.791(4) . ?
B1 B3 1.814(3) . ?
B1 H11 1.16(2) . ?
B1 H12 1.06(2) . ?
B1 H13 1.11(2) . ?
B2 B3 1.821(4) . ?
B2 H21 1.149(19) . ?
B2 H22 1.05(2) . ?
B2 H23 1.13(2) . ?
B3 H13 1.39(2) . ?
B3 H23 1.47(2) . ?
B3 H31 1.06(2) . ?
B3 H32 1.07(2) . ?
